data_4089607
loop_
_publ_author_name
'Landman, Maril\'e'
'Pretorius, Ren\'e'
'Buitendach, Blenerhassitt E.'
'van Rooyen, Petrus H.'
'Conradie, Jeanet'

_publ_section_title
;
 Synthesis, Structure, and Electrochemistry of Fischer Alkoxy- and
 Aminocarbene Complexes of Tungsten: The Use of DFT To Predict and
 Understand Oxidation and Reduction Potentials
;
_journal_issue 19
_journal_name_full Organometallics
_journal_page_first 5491
_journal_paper_doi 10.1021/om400778z
_journal_volume 32
_journal_year 2013
_chemical_formula_moiety 'C16 H15 N O5 S W'
_chemical_formula_sum 'C16 H15 N O5 S W'
_chemical_formula_weight 517.20
_space_group_crystal_system monoclinic
_space_group_IT_number 11
_space_group_name_Hall '-P 2yb'
_space_group_name_H-M_alt 'P 1 21/m 1'
_atom_sites_solution_hydrogens geom
_atom_sites_solution_primary direct
_atom_sites_solution_secondary difmap
_audit_creation_method SHELXL-2013
_cell_angle_alpha 90
_cell_angle_beta 112.472(2)
_cell_angle_gamma 90
_cell_formula_units_Z 2
_cell_length_a 9.5736(8)
_cell_length_b 9.6865(8)
_cell_length_c 9.9936(8)
_cell_measurement_reflns_used 1862
_cell_measurement_temperature 100(2)
_cell_measurement_theta_max 28.36
_cell_measurement_theta_min 2.51
_cell_volume 856.38(12)
_computing_cell_refinement 'SAINT (Bruker, 2008)'
_computing_data_collection 'Apex2 (Bruker, 2011)'
_computing_data_reduction 'SAINT and XPREP (Bruker, 2008)'
_computing_molecular_graphics ' ORTEP-3 for Windows (Farrugia, 1997), POV-Ray (Cason, 2004)'
_computing_structure_refinement 'SHELXL-2013 (Sheldrick, 2013)'
_computing_structure_solution 'SHELXL-2013 (Sheldrick, 2013)'
_diffrn_ambient_temperature 100(2)
_diffrn_detector_area_resol_mean 8.4
_diffrn_measured_fraction_theta_full 0.998
_diffrn_measured_fraction_theta_max 0.996
_diffrn_measurement_device_type 'Bruker APEX DUO 4K-CCD'
_diffrn_measurement_method '\f scans'
_diffrn_radiation_monochromator graphite
_diffrn_radiation_type MoK\a
_diffrn_radiation_wavelength 0.71073
_diffrn_reflns_av_R_equivalents 0.0326
_diffrn_reflns_av_unetI/netI 0.0467
_diffrn_reflns_Laue_measured_fraction_full 0.998
_diffrn_reflns_Laue_measured_fraction_max 0.996
_diffrn_reflns_limit_h_max 12
_diffrn_reflns_limit_h_min -12
_diffrn_reflns_limit_k_max 8
_diffrn_reflns_limit_k_min -12
_diffrn_reflns_limit_l_max 13
_diffrn_reflns_limit_l_min -10
_diffrn_reflns_number 4935
_diffrn_reflns_point_group_measured_fraction_full 0.998
_diffrn_reflns_point_group_measured_fraction_max 0.996
_diffrn_reflns_theta_full 25.240
_diffrn_reflns_theta_max 28.404
_diffrn_reflns_theta_min 2.205
_diffrn_source 'fine-focus sealed tube'
_exptl_absorpt_coefficient_mu 6.891
_exptl_absorpt_correction_T_max 0.475
_exptl_absorpt_correction_T_min 0.360
_exptl_absorpt_correction_type multi-scan
_exptl_absorpt_process_details 'SADABS (Bruker, 2008)'
_exptl_crystal_colour yellow
_exptl_crystal_density_diffrn 2.006
_exptl_crystal_density_meas ?
_exptl_crystal_description bloc
_exptl_crystal_F_000 496
_exptl_crystal_size_max 0.190
_exptl_crystal_size_mid 0.190
_exptl_crystal_size_min 0.130
_refine_diff_density_max 0.709
_refine_diff_density_min -1.181
_refine_diff_density_rms 0.160
_refine_ls_extinction_method none
_refine_ls_goodness_of_fit_ref 0.996
_refine_ls_hydrogen_treatment constr
_refine_ls_matrix_type full
_refine_ls_number_parameters 134
_refine_ls_number_reflns 2269
_refine_ls_number_restraints 8
_refine_ls_restrained_S_all 1.032
_refine_ls_R_factor_all 0.0299
_refine_ls_R_factor_gt 0.0257
_refine_ls_shift/su_max 0.001
_refine_ls_shift/su_mean 0.000
_refine_ls_structure_factor_coef Fsqd
_refine_ls_weighting_details
; 
 w=1/[\s^2^(Fo^2^)+(0.0165P)^2^] 
 where P=(Fo^2^+2Fc^2^)/3 
;
_refine_ls_weighting_scheme calc
_refine_ls_wR_factor_gt 0.0467
_refine_ls_wR_factor_ref 0.0480
_reflns_Friedel_coverage 0.000
_reflns_number_gt 2057
_reflns_number_total 2269
_reflns_threshold_expression 'I > 2\s(I)'
_cod_data_source_file om400778z_si_004.cif
_cod_data_source_block compound_3
_cod_depositor_comments
;
The following automatic conversions were performed:

data item '_exptl_crystal_density_meas' value 'not measured' was
changed to '?' -- the value is perceived as not measured.

Automatic conversion script
Id: cif_fix_values 6909 2019-04-08 15:41:33Z antanas 
;
_cod_original_sg_symbol_H-M 'P 21/m'
_cod_database_code 4089607
_shelx_space_group_comment
; 
The symmetry employed for this shelxl refinement is uniquely defined 
by the following loop, which should always be used as a source of 
symmetry information in preference to the above space-group names. 
They are only intended as comments. 
;
_shelx_estimated_absorpt_t_min 0.354
_shelx_estimated_absorpt_t_max 0.468
_shelxl_version_number 2013-2

loop_
_space_group_symop_operation_xyz
'x, y, z'
'-x, y+1/2, -z'
'-x, -y, -z'
'x, -y-1/2, z'

loop_
_atom_site_label
_atom_site_type_symbol
_atom_site_fract_x
_atom_site_fract_y
_atom_site_fract_z
_atom_site_U_iso_or_equiv
_atom_site_adp_type
_atom_site_occupancy
_atom_site_site_symmetry_order
_atom_site_calc_flag
_atom_site_refinement_flags_posn
_atom_site_refinement_flags_adp
_atom_site_refinement_flags_occupancy
_atom_site_disorder_assembly
_atom_site_disorder_group
W1 W 0.54867(2) 0.2500 0.85643(2) 0.01164(6) Uani 1 2 d S T P . .
C1 C 0.4999(5) 0.2500 1.0346(5) 0.0189(11) Uani 1 2 d S T P . .
O1 O 0.4769(4) 0.2500 1.1398(4) 0.0277(9) Uani 1 2 d S T P . .
C2 C 0.3929(4) 0.4032(4) 0.7691(4) 0.0181(7) Uani 1 1 d . . . . .
O2 O 0.3071(3) 0.4893(3) 0.7234(3) 0.0254(6) Uani 1 1 d . . . . .
C4 C 0.7012(4) 0.0950(4) 0.9469(3) 0.0152(7) Uani 1 1 d . . . . .
O4 O 0.7824(3) 0.0064(3) 0.9992(3) 0.0246(6) Uani 1 1 d . . . . .
C6 C 0.6150(5) 0.2500 0.6614(5) 0.0121(9) Uani 1 2 d S T P A .
N1 N 0.5195(4) 0.2500 0.5237(4) 0.0148(8) Uani 1 2 d S T P . .
H1 H 0.5613 0.2500 0.4591 0.018 Uiso 1 2 calc R U P . .
C7 C 0.7740(5) 0.2500 0.6758(5) 0.0139(10) Uani 1 2 d DS T P . .
S1 S 0.8322(3) 0.2500 0.5349(5) 0.0219(8) Uani 0.564(6) 2 d DS T P A 1
C8 C 0.9064(13) 0.2500 0.8030(12) 0.008(3) Uiso 0.564(6) 2 d DS . P A 1
H8 H 0.9044 0.2500 0.8973 0.009 Uiso 0.564(6) 2 calc R U P A 1
S1A S 0.9142(5) 0.2500 0.8379(5) 0.0155(10) Uani 0.436(6) 2 d DS T P A 2
C8A C 0.8404(19) 0.2500 0.570(2) 0.040(10) Uiso 0.436(6) 2 d DS . P A 2
H8A H 0.7832 0.2500 0.4685 0.048 Uiso 0.436(6) 2 calc R U P A 2
C9 C 1.0460(6) 0.2500 0.7778(6) 0.0232(12) Uani 1 2 d DS T P . .
H9 H 1.1457 0.2500 0.8495 0.028 Uiso 1 2 calc R U P A 1
C10 C 1.0074(7) 0.2500 0.6345(6) 0.0325(14) Uani 1 2 d DS T P A .
H10 H 1.0820 0.2500 0.5934 0.039 Uiso 1 2 calc R U P B 1
C11 C 0.3558(5) 0.2500 0.4660(5) 0.0155(10) Uani 1 2 d S T P . .
H11 H 0.3207 0.2500 0.5482 0.019 Uiso 1 2 calc R U P . .
C12 C 0.2961(4) 0.3799(4) 0.3745(4) 0.0202(8) Uani 1 1 d . . . . .
H12A H 0.3334 0.4629 0.4355 0.024 Uiso 1 1 calc R U . . .
H12B H 0.3342 0.3830 0.2953 0.024 Uiso 1 1 calc R U . . .
C13 C 0.1236(4) 0.3799(4) 0.3104(4) 0.0228(8) Uani 1 1 d . . . . .
H13A H 0.0860 0.3864 0.3897 0.027 Uiso 1 1 calc R U . . .
H13B H 0.0869 0.4618 0.2475 0.027 Uiso 1 1 calc R U . . .
C14 C 0.0611(6) 0.2500 0.2227(6) 0.0268(13) Uani 1 2 d S T P . .
H14A H 0.0873 0.2500 0.1360 0.032 Uiso 1 2 calc R U P . .
H14B H -0.0504 0.2500 0.1895 0.032 Uiso 1 2 calc R U P . .

loop_
_atom_site_aniso_label
_atom_site_aniso_U_11
_atom_site_aniso_U_22
_atom_site_aniso_U_33
_atom_site_aniso_U_23
_atom_site_aniso_U_13
_atom_site_aniso_U_12
W1 0.01210(10) 0.01123(10) 0.01100(9) 0.000 0.00375(7) 0.000
C1 0.015(2) 0.014(3) 0.024(3) 0.000 0.003(2) 0.000
O1 0.035(2) 0.028(2) 0.027(2) 0.000 0.0199(19) 0.000
C2 0.0193(18) 0.019(2) 0.0142(17) -0.0053(13) 0.0044(15) -0.0028(16)
O2 0.0240(14) 0.0218(15) 0.0259(14) -0.0023(11) 0.0047(12) 0.0081(12)
C4 0.0167(17) 0.0147(19) 0.0167(17) -0.0025(13) 0.0093(14) -0.0064(15)
O4 0.0261(14) 0.0181(14) 0.0250(14) 0.0060(10) 0.0046(12) 0.0052(12)
C6 0.019(2) 0.002(2) 0.011(2) 0.000 0.0011(19) 0.000
N1 0.018(2) 0.014(2) 0.013(2) 0.000 0.0064(17) 0.000
C7 0.016(2) 0.010(2) 0.016(2) 0.000 0.006(2) 0.000
S1 0.0156(14) 0.0363(19) 0.0113(16) 0.000 0.0025(10) 0.000
S1A 0.0172(18) 0.024(2) 0.007(2) 0.000 0.0060(15) 0.000
C9 0.016(3) 0.017(3) 0.030(3) 0.000 0.002(2) 0.000
C10 0.036(3) 0.038(4) 0.038(3) 0.000 0.029(3) 0.000
C11 0.018(2) 0.016(3) 0.011(2) 0.000 0.003(2) 0.000
C12 0.0170(18) 0.0147(19) 0.0260(19) 0.0023(14) 0.0048(16) -0.0013(15)
C13 0.023(2) 0.0148(19) 0.0237(19) 0.0063(14) 0.0006(16) 0.0039(15)
C14 0.025(3) 0.023(3) 0.020(3) 0.000 -0.006(2) 0.000

loop_
_atom_type_symbol
_atom_type_description
_atom_type_scat_dispersion_real
_atom_type_scat_dispersion_imag
_atom_type_scat_source
C C 0.0033 0.0016 'International Tables Vol C Tables 4.2.6.8 and 6.1.1.4'
H H 0.0000 0.0000 'International Tables Vol C Tables 4.2.6.8 and 6.1.1.4'
N N 0.0061 0.0033 'International Tables Vol C Tables 4.2.6.8 and 6.1.1.4'
O O 0.0106 0.0060 'International Tables Vol C Tables 4.2.6.8 and 6.1.1.4'
S S 0.1246 0.1234 'International Tables Vol C Tables 4.2.6.8 and 6.1.1.4'
W W -0.8490 6.8722 'International Tables Vol C Tables 4.2.6.8 and 6.1.1.4'

loop_
_geom_angle_atom_site_label_1
_geom_angle_atom_site_label_2
_geom_angle_atom_site_label_3
_geom_angle
_geom_angle_site_symmetry_1
_geom_angle_site_symmetry_3
C1 W1 C2 89.98(13) . .
C1 W1 C2 89.98(14) . 4_565
C2 W1 C2 92.91(19) . 4_565
C1 W1 C4 88.66(13) . 4_565
C2 W1 C4 86.38(13) . 4_565
C2 W1 C4 178.46(14) 4_565 4_565
C1 W1 C4 88.65(13) . .
C2 W1 C4 178.46(14) . .
C2 W1 C4 86.38(13) 4_565 .
C4 W1 C4 94.30(18) 4_565 .
C1 W1 C6 177.43(18) . .
C2 W1 C6 91.79(12) . .
C2 W1 C6 91.79(12) 4_565 .
C4 W1 C6 89.60(12) 4_565 .
C4 W1 C6 89.60(12) . .
O1 C1 W1 177.7(4) . .
O2 C2 W1 178.6(3) . .
O4 C4 W1 177.5(3) . .
N1 C6 C7 112.2(4) . .
N1 C6 W1 125.5(3) . .
C7 C6 W1 122.3(3) . .
C6 N1 C11 128.6(4) . .
C6 N1 H1 115.7 . .
C11 N1 H1 115.7 . .
C8 C7 C6 128.8(6) . .
C8A C7 C6 131.6(8) . .
C8A C7 S1A 107.4(8) . .
C6 C7 S1A 121.0(4) . .
C8 C7 S1 106.2(6) . .
C6 C7 S1 124.9(3) . .
C10 S1 C7 94.8(3) . .
C7 C8 C9 114.4(8) . .
C7 C8 H8 122.8 . .
C9 C8 H8 122.8 . .
C9 S1A C7 95.4(4) . .
C7 C8A C10 113.0(13) . .
C7 C8A H8A 123.5 . .
C10 C8A H8A 123.5 . .
C10 C9 C8 106.9(6) . .
C10 C9 S1A 118.1(5) . .
C10 C9 H9 126.6 . .
C8 C9 H9 126.6 . .
C9 C10 C8A 106.1(8) . .
C9 C10 S1 117.7(5) . .
C9 C10 H10 121.2 . .
S1 C10 H10 121.2 . .
N1 C11 C12 109.7(3) . .
N1 C11 C12 109.7(3) . 4_565
C12 C11 C12 110.4(4) . 4_565
N1 C11 H11 109.0 . .
C12 C11 H11 109.0 . .
C12 C11 H11 109.0 4_565 .
C13 C12 C11 110.3(3) . .
C13 C12 H12A 109.6 . .
C11 C12 H12A 109.6 . .
C13 C12 H12B 109.6 . .
C11 C12 H12B 109.6 . .
H12A C12 H12B 108.1 . .
C14 C13 C12 111.4(3) . .
C14 C13 H13A 109.3 . .
C12 C13 H13A 109.3 . .
C14 C13 H13B 109.3 . .
C12 C13 H13B 109.3 . .
H13A C13 H13B 108.0 . .
C13 C14 C13 111.8(4) . 4_565
C13 C14 H14A 109.3 . .
C13 C14 H14A 109.3 4_565 .
C13 C14 H14B 109.3 . .
C13 C14 H14B 109.3 4_565 .
H14A C14 H14B 107.9 . .

loop_
_geom_bond_atom_site_label_1
_geom_bond_atom_site_label_2
_geom_bond_distance
_geom_bond_site_symmetry_2
W1 C1 2.006(5) .
W1 C2 2.048(4) .
W1 C2 2.048(4) 4_565
W1 C4 2.048(4) 4_565
W1 C4 2.048(4) .
W1 C6 2.269(5) .
C1 O1 1.153(6) .
C2 O2 1.137(4) .
C4 O4 1.142(4) .
C6 N1 1.330(5) .
C6 C7 1.473(6) .
N1 C11 1.449(6) .
N1 H1 0.8800 .
C7 C8 1.411(12) .
C7 C8A 1.428(16) .
C7 S1A 1.663(6) .
C7 S1 1.701(6) .
S1 C10 1.590(7) .
C8 C9 1.451(12) .
C8 H8 0.9500 .
S1A C9 1.591(7) .
C8A C10 1.477(16) .
C8A H8A 0.9500 .
C9 C10 1.335(8) .
C9 H9 0.9500 .
C10 H10 0.9500 .
C11 C12 1.532(4) .
C11 C12 1.532(4) 4_565
C11 H11 1.0000 .
C12 C13 1.526(5) .
C12 H12A 0.9900 .
C12 H12B 0.9900 .
C13 C14 1.520(4) .
C13 H13A 0.9900 .
C13 H13B 0.9900 .
C14 C13 1.520(4) 4_565
C14 H14A 0.9900 .
C14 H14B 0.9900 .

loop_
_geom_hbond_atom_site_label_D
_geom_hbond_atom_site_label_H
_geom_hbond_atom_site_label_A
_geom_hbond_distance_DH
_geom_hbond_distance_HA
_geom_hbond_distance_DA
_geom_hbond_angle_DHA
N1 H1 S1 0.88 2.41 2.952(5) 120.4

loop_
_geom_torsion_atom_site_label_1
_geom_torsion_atom_site_label_2
_geom_torsion_atom_site_label_3
_geom_torsion_atom_site_label_4
_geom_torsion
_geom_torsion_site_symmetry_1
_geom_torsion_site_symmetry_4
C7 C6 N1 C11 180.000(1) . .
W1 C6 N1 C11 0.000(2) . .
N1 C6 C7 C8 180.000(4) . .
W1 C6 C7 C8 0.000(4) . .
N1 C6 C7 C8A 0.000(5) . .
W1 C6 C7 C8A 180.000(5) . .
N1 C6 C7 S1A 180.000(2) . .
W1 C6 C7 S1A 0.000(2) . .
N1 C6 C7 S1 0.000(2) . .
W1 C6 C7 S1 180.000(1) . .
C8 C7 S1 C10 0.000(2) . .
C8A C7 S1 C10 0.000(9) . .
C6 C7 S1 C10 180.000(2) . .
S1A C7 S1 C10 0.000(2) . .
C8A C7 C8 C9 0.000(3) . .
C6 C7 C8 C9 180.000(2) . .
S1A C7 C8 C9 180.00(2) . .
S1 C7 C8 C9 0.000(3) . .
C8 C7 S1A C9 0.000(10) . .
C8A C7 S1A C9 0.000(2) . .
C6 C7 S1A C9 180.000(2) . .
S1 C7 S1A C9 0.000(2) . .
C8 C7 C8A C10 0.000(2) . .
C6 C7 C8A C10 180.000(3) . .
S1A C7 C8A C10 0.000(3) . .
S1 C7 C8A C10 180.00(3) . .
C7 C8 C9 C10 0.000(4) . .
C7 C8 C9 S1A 180.000(10) . .
C7 S1A C9 C10 0.000(2) . .
C7 S1A C9 C8 0.000(17) . .
C8 C9 C10 C8A 0.000(4) . .
S1A C9 C10 C8A 0.000(4) . .
C8 C9 C10 S1 0.000(2) . .
S1A C9 C10 S1 0.000(2) . .
C7 C8A C10 C9 0.000(5) . .
C7 C8A C10 S1 180.000(8) . .
C7 S1 C10 C9 0.000(2) . .
C7 S1 C10 C8A 0.000(19) . .
C6 N1 C11 C12 119.2(3) . .
C6 N1 C11 C12 -119.2(3) . 4_565
N1 C11 C12 C13 178.9(3) . .
C12 C11 C12 C13 57.8(5) 4_565 .
C11 C12 C13 C14 -56.0(4) . .
C12 C13 C14 C13 54.5(6) . 4_565
